data_7714826
loop_
_publ_author_name
'Yuan, Juan'
'Lan, Hai-Rong'
'Xing, Ai-Ping'
'Zeng, Dai'
'Hao, Ya-Ting'
'Song, Jun-Ying'
'Lu, Jia-Xing'
'Zhang, Bin'
'Wang, Jing'
'Zhang, Zhen-Qiang'

_publ_section_title
;
 Novel tetranuclear grid-like Zn(II) complexes derived from dihydrazone
 pyrimidine derivatives as antitumor agents.
;
_journal_issue 5
_journal_name_full 'Dalton transactions (Cambridge, England : 2003)'
_journal_page_first 2193
_journal_page_last 2206
_journal_paper_doi 10.1039/d3dt02833j
_journal_volume 53
_journal_year 2024
_chemical_formula_moiety 'C64 H44 Br8 N32 Zn4, 4(ClO4), 4(CH4O),[4(CH4O)], [5(H2O)]'
_chemical_formula_sum 'C72 H86 Br8 Cl4 N32 O29 Zn4'
_chemical_formula_weight 2906.28
_space_group_crystal_system tetragonal
_space_group_IT_number 137
_space_group_name_Hall '-P 4ac 2a'
_space_group_name_H-M_alt 'P 42/n m c :2'
_atom_sites_solution_hydrogens mixed
_audit_creation_date 2023-07-12
_audit_creation_method
;
Olex2 1.3
(compiled 2020.11.12 svn.r5f609507 for OlexSys, GUI svn.r6257)
;
_audit_update_record
;
2023-11-10 deposited with the CCDC.	2023-12-11 downloaded from the CCDC.
;
_cell_angle_alpha 90
_cell_angle_beta 90
_cell_angle_gamma 90
_cell_formula_units_Z 2
_cell_length_a 22.5744(9)
_cell_length_b 22.5744(9)
_cell_length_c 12.3918(7)
_cell_measurement_reflns_used 9956
_cell_measurement_temperature 173.00
_cell_measurement_theta_max 56.175
_cell_measurement_theta_min 4.610
_cell_volume 6314.9(5)
_computing_cell_refinement 'SAINT V8.40B (?, 2016)'
_computing_data_collection 'Bruker BIS V6.2.14'
_computing_data_reduction 'SAINT V8.40B (?, 2016)'
_computing_molecular_graphics 'Olex2 1.3 (Dolomanov et al., 2009)'
_computing_publication_material 'Olex2 1.3 (Dolomanov et al., 2009)'
_computing_structure_refinement 'SHELXL 2018/3 (Sheldrick, 2015)'
_computing_structure_solution 'SHELXT 2018/2 (Sheldrick, 2018)'
_diffrn_ambient_temperature 173.0
_diffrn_detector_area_resol_mean 7.41
_diffrn_detector_type 'Bruker PHOTON III'
_diffrn_measured_fraction_theta_full 0.995
_diffrn_measured_fraction_theta_max 0.985
_diffrn_measurement_device 'four-circle diffractometer'
_diffrn_measurement_device_type 'Bruker D8 VENTURE Metaljet PHOTON II'
_diffrn_measurement_method '\w and \f shutterless scans'
_diffrn_measurement_specimen_support 'nylon loop'
_diffrn_radiation_type GaK\a
_diffrn_radiation_wavelength 1.34139
_diffrn_reflns_av_R_equivalents 0.0628
_diffrn_reflns_av_unetI/netI 0.0290
_diffrn_reflns_Laue_measured_fraction_full 0.995
_diffrn_reflns_Laue_measured_fraction_max 0.985
_diffrn_reflns_limit_h_max 29
_diffrn_reflns_limit_h_min -28
_diffrn_reflns_limit_k_max 18
_diffrn_reflns_limit_k_min -28
_diffrn_reflns_limit_l_max 15
_diffrn_reflns_limit_l_min -15
_diffrn_reflns_number 41132
_diffrn_reflns_point_group_measured_fraction_full 0.995
_diffrn_reflns_point_group_measured_fraction_max 0.985
_diffrn_reflns_theta_full 53.594
_diffrn_reflns_theta_max 60.290
_diffrn_reflns_theta_min 4.610
_diffrn_source_current 2.86
_diffrn_source_power 0.1993706
_diffrn_source_voltage 69.71
_exptl_absorpt_coefficient_mu 3.465
_exptl_absorpt_correction_T_max 0.7518
_exptl_absorpt_correction_T_min 0.5718
_exptl_absorpt_correction_type multi-scan
_exptl_absorpt_process_details
;
SADABS-2016/2 (Bruker,2016/2) was used for absorption correction.
wR2(int) was 0.1504 before and 0.1071 after correction.
The Ratio of minimum to maximum transmission is 0.7606.
The \l/2 correction factor is Not present.
;
_exptl_crystal_colour red
_exptl_crystal_density_diffrn 1.528
_exptl_crystal_description block
_exptl_crystal_F_000 2884
_exptl_crystal_size_max 0.12
_exptl_crystal_size_mid 0.11
_exptl_crystal_size_min 0.1
_refine_diff_density_max 0.645
_refine_diff_density_min -0.816
_refine_diff_density_rms 0.082
_refine_ls_extinction_method none
_refine_ls_goodness_of_fit_ref 1.103
_refine_ls_hydrogen_treatment constr
_refine_ls_matrix_type full
_refine_ls_number_parameters 166
_refine_ls_number_reflns 3735
_refine_ls_number_restraints 60
_refine_ls_restrained_S_all 1.205
_refine_ls_R_factor_all 0.0757
_refine_ls_R_factor_gt 0.0612
_refine_ls_shift/su_max 0.086
_refine_ls_shift/su_mean 0.001
_refine_ls_structure_factor_coef Fsqd
_refine_ls_weighting_details 'w=1/[\s^2^(Fo^2^)+(0.1367P)^2^+1.5445P] where P=(Fo^2^+2Fc^2^)/3'
_refine_ls_weighting_scheme calc
_refine_ls_wR_factor_gt 0.2026
_refine_ls_wR_factor_ref 0.2192
_reflns_Friedel_coverage 0.000
_reflns_number_gt 2679
_reflns_number_total 3735
_reflns_threshold_expression 'I > 2\s(I)'
_cod_data_source_file d3dt02833j2.cif
_cod_data_source_block 1
_cod_depositor_comments 'Adding full bibliography for 7714826--7714828.cif.'
_cod_original_cell_volume 6314.9(6)
_cod_original_sg_symbol_H-M 'P 42/n m c'
_cod_database_code 7714826
_shelx_shelxl_version_number 2018/3
_shelx_space_group_comment
;
The symmetry employed for this shelxl refinement is uniquely defined
by the following loop, which should always be used as a source of
symmetry information in preference to the above space-group names.
They are only intended as comments.
;
_shelx_estimated_absorpt_t_max 0.723
_shelx_estimated_absorpt_t_min 0.681
_olex2_refinement_description
;
1. Fixed Uiso
 At 1.2 times of:
  All C(H) groups, All N(H) groups, All O(H) groups
 At 1.5 times of:
  All C(H,H,H) groups
2. Restrained distances
 Cl1-O2 = Cl1-O3 = Cl1-O4
 1.4 with sigma of 0.02
 O2_$1-O4 \\sim O3-O4 \\sim O2_$1-O3 \\sim O2-O3 \\sim O2-O2_$1 \\sim O2-O4
 with sigma of 0.02
3. Uiso/Uaniso restraints and constraints
Cl1 \\sim O2 \\sim O3 \\sim O4: within 2A with sigma of 0.01 and sigma for
terminal atoms of 0.02 within 2A
Uanis(O3) \\sim Ueq, Uanis(Cl1) \\sim Ueq, Uanis(O4) \\sim Ueq, Uanis(O2) \\sim
Ueq: with sigma of 0.01 and sigma for terminal atoms of 0.02
4. Others
 Fixed Sof: H3(0.5) H1(0.5) H10A(0.5) H10B(0.5) H10C(0.5)
5.a Riding coordinates:
 O1(H1)
5.b Aromatic/amide H refined with riding coordinates:
 N3(H3), C2(H2), C3(H3A), C4(H4), C6(H6), C8(H8), C9(H9)
5.c Idealised Me refined as rotating group:
 C10(H10A,H10B,H10C)
;
_smtbx_masks_special_details
;     
A solvent mask was calculated and 234 electrons were 
found in a volume of 2220.1\%A^3^ in 1 void per unit cell. 
This is consistent with the presence of 4[CH4O], 4[H2O]
per Formula Unit which account for 224 electrons per unit cell.
A solvent mask was calculated and 5.5 electrons were 
found in a volume of 20\%A^3^ both in voids 2 and 3. 
This is consistent with the presence of 0.5[H2O]
per Formula Unit which account for 5 electrons per unit cell.
;
_smtbx_masks_void_probe_radius 1.2
_smtbx_masks_void_truncation_radius 1.2
_olex2_submission_special_instructions 'No special instructions were received'

loop_
_space_group_symop_operation_xyz
'x, y, z'
'-y+1/2, x, z+1/2'
'-x+1/2, -y+1/2, z'
'y, -x+1/2, z+1/2'
'x+1/2, -y, -z'
'y+1/2, x+1/2, -z+1/2'
'-x, y+1/2, -z'
'-y, -x, -z+1/2'
'-x, -y, -z'
'y-1/2, -x, -z-1/2'
'x-1/2, y-1/2, -z'
'-y, x-1/2, -z-1/2'
'-x-1/2, y, z'
'-y-1/2, -x-1/2, z-1/2'
'x, -y-1/2, z'
'y, x, z-1/2'

loop_
_atom_site_label
_atom_site_type_symbol
_atom_site_fract_x
_atom_site_fract_y
_atom_site_fract_z
_atom_site_U_iso_or_equiv
_atom_site_adp_type
_atom_site_occupancy
_atom_site_site_symmetry_order
_atom_site_calc_flag
_atom_site_refinement_flags_posn
_atom_site_refinement_flags_adp
_atom_site_refinement_flags_occupancy
_atom_site_disorder_assembly
_atom_site_disorder_group
Br1 Br 0.49642(3) 0.42865(4) 0.43402(6) 0.1293(4) Uani 1 1 d . . . . .
Zn1 Zn 0.61173(2) 0.38827(2) 0.250000 0.0576(3) Uani 1 2 d S T P . .
N1 N 0.51437(15) 0.38328(15) 0.2310(3) 0.0713(8) Uani 1 1 d . . . . .
N2 N 0.59690(13) 0.35268(13) 0.0941(2) 0.0605(7) Uani 1 1 d . . . . .
N3 N 0.64464(14) 0.33809(15) 0.0334(2) 0.0690(8) Uani 1 1 d . . . . .
H3 H 0.641526 0.321121 -0.030317 0.083 Uiso 0.5 1 calc R U P . .
N4 N 0.69710(12) 0.38036(12) 0.17501(19) 0.0557(6) Uani 1 1 d . . . . .
C1 C 0.4719(2) 0.3992(2) 0.2989(4) 0.0892(13) Uani 1 1 d . . . . .
C2 C 0.4121(2) 0.3950(3) 0.2788(6) 0.1127(18) Uani 1 1 d . . . . .
H2 H 0.383921 0.408246 0.330268 0.135 Uiso 1 1 calc R U . . .
C3 C 0.3947(2) 0.3714(3) 0.1836(6) 0.1140(19) Uani 1 1 d . . . . .
H3A H 0.353813 0.367563 0.166938 0.137 Uiso 1 1 calc R U . . .
C4 C 0.4383(2) 0.3525(3) 0.1095(4) 0.0936(13) Uani 1 1 d . . . . .
H4 H 0.427131 0.335050 0.042807 0.112 Uiso 1 1 calc R U . . .
C5 C 0.49767(17) 0.35981(18) 0.1354(3) 0.0726(10) Uani 1 1 d . . . . .
C6 C 0.54411(17) 0.34279(19) 0.0633(3) 0.0725(10) Uani 1 1 d . . . . .
H6 H 0.535892 0.324906 -0.004460 0.087 Uiso 1 1 calc R U . . .
C7 C 0.69702(16) 0.35158(17) 0.0782(2) 0.0615(8) Uani 1 1 d . . . . .
C8 C 0.750000 0.3932(2) 0.2174(4) 0.0561(10) Uani 1 2 d S T P . .
H8 H 0.749999 0.413466 0.284518 0.067 Uiso 1 2 calc R U P . .
C9 C 0.750000 0.3372(2) 0.0277(4) 0.0634(11) Uani 1 2 d S T P . .
H9 H 0.750000 0.317750 -0.040293 0.076 Uiso 1 2 calc R U P . .
Cl1 Cl 0.44250(17) 0.250000 -0.1808(3) 0.1638(14) Uani 1 2 d DS TU P . .
O2 O 0.4751(3) 0.30079(19) -0.1686(6) 0.196(3) Uani 1 1 d D U . . .
O3 O 0.4055(7) 0.250000 -0.0815(10) 0.282(6) Uani 1 2 d DS TU P . .
O4 O 0.4053(4) 0.250000 -0.2609(6) 0.150(3) Uani 1 2 d DS TU P . .
O1 O 0.6445(2) 0.250000 -0.1191(3) 0.0881(12) Uani 1 2 d S T P . .
H1 H 0.641091 0.284140 -0.090829 0.106 Uiso 0.5 1 d R U P . .
C10 C 0.6297(7) 0.250000 -0.2250(6) 0.146(4) Uani 1 2 d S T P . .
H10A H 0.639757 0.211543 -0.256836 0.218 Uiso 0.5 1 calc R U P A -1
H10B H 0.651671 0.281361 -0.262336 0.218 Uiso 0.5 1 calc R U P A -1
H10C H 0.587103 0.257096 -0.232530 0.218 Uiso 0.5 1 calc R U P A -1

loop_
_atom_site_aniso_label
_atom_site_aniso_U_11
_atom_site_aniso_U_22
_atom_site_aniso_U_33
_atom_site_aniso_U_23
_atom_site_aniso_U_13
_atom_site_aniso_U_12
Br1 0.0835(4) 0.1659(7) 0.1387(6) -0.0818(5) 0.0263(3) -0.0083(3)
Zn1 0.0585(3) 0.0585(3) 0.0558(4) -0.00516(19) -0.00516(19) 0.0065(3)
N1 0.0582(17) 0.0695(19) 0.086(2) -0.0066(15) -0.0071(15) 0.0063(14)
N2 0.0612(16) 0.0669(17) 0.0534(13) 0.0024(12) -0.0129(12) 0.0050(13)
N3 0.0674(17) 0.091(2) 0.0482(13) -0.0077(13) -0.0082(12) 0.0063(16)
N4 0.0627(16) 0.0593(15) 0.0450(12) -0.0042(10) -0.0016(11) 0.0042(12)
C1 0.069(2) 0.079(3) 0.120(4) -0.025(3) 0.003(2) 0.006(2)
C2 0.065(3) 0.128(5) 0.145(5) -0.020(4) 0.010(3) 0.014(3)
C3 0.065(3) 0.137(5) 0.139(5) -0.001(4) -0.018(3) 0.004(3)
C4 0.068(3) 0.116(4) 0.097(3) 0.007(3) -0.023(2) -0.007(2)
C5 0.062(2) 0.070(2) 0.086(2) 0.0065(18) -0.0168(18) 0.0048(17)
C6 0.068(2) 0.083(2) 0.067(2) 0.0023(18) -0.0199(17) -0.0017(19)
C7 0.072(2) 0.069(2) 0.0431(14) 0.0004(13) -0.0082(13) -0.0012(16)
C8 0.061(3) 0.060(3) 0.047(2) -0.0060(18) 0.000 0.000
C9 0.068(3) 0.078(3) 0.044(2) -0.005(2) 0.000 0.000
Cl1 0.254(3) 0.0683(10) 0.169(2) 0.000 -0.119(2) 0.000
O2 0.206(5) 0.092(3) 0.291(7) -0.028(4) -0.107(5) -0.008(3)
O3 0.368(13) 0.236(10) 0.244(10) 0.000 0.023(10) 0.000
O4 0.178(6) 0.120(5) 0.154(5) 0.000 -0.087(5) 0.000
O1 0.126(4) 0.091(3) 0.0470(17) 0.000 -0.014(2) 0.000
C10 0.250(13) 0.120(7) 0.067(4) 0.000 -0.036(6) 0.000

loop_
_atom_type_symbol
_atom_type_description
_atom_type_scat_dispersion_real
_atom_type_scat_dispersion_imag
_atom_type_scat_source
C C 0.0137 0.0067 'International Tables Vol C Tables 4.2.6.8 and 6.1.1.4'
H H 0.0000 0.0000 'International Tables Vol C Tables 4.2.6.8 and 6.1.1.4'
Br Br -0.9338 1.0006 'International Tables Vol C Tables 4.2.6.8 and 6.1.1.4'
Cl Cl 0.3281 0.5435 'International Tables Vol C Tables 4.2.6.8 and 6.1.1.4'
N N 0.0241 0.0134 'International Tables Vol C Tables 4.2.6.8 and 6.1.1.4'
O O 0.0389 0.0241 'International Tables Vol C Tables 4.2.6.8 and 6.1.1.4'
Zn Zn -2.7473 0.5279 'International Tables Vol C Tables 4.2.6.8 and 6.1.1.4'

loop_
_geom_angle_atom_site_label_1
_geom_angle_atom_site_label_2
_geom_angle_atom_site_label_3
_geom_angle
_geom_angle_site_symmetry_1
_geom_angle_site_symmetry_3
_geom_angle_publ_flag
N1 Zn1 N1 96.46(17) 8_665 . ?
N2 Zn1 N1 118.78(12) 8_665 . ?
N2 Zn1 N1 118.78(12) . 8_665 ?
N2 Zn1 N1 74.15(12) . . ?
N2 Zn1 N1 74.15(12) 8_665 8_665 ?
N2 Zn1 N2 162.01(16) . 8_665 ?
N2 Zn1 N4 73.48(10) 8_665 8_665 ?
N2 Zn1 N4 73.48(10) . . ?
N2 Zn1 N4 93.87(11) . 8_665 ?
N2 Zn1 N4 93.87(11) 8_665 . ?
N4 Zn1 N1 147.26(11) . . ?
N4 Zn1 N1 147.26(11) 8_665 8_665 ?
N4 Zn1 N1 94.75(12) 8_665 . ?
N4 Zn1 N1 94.75(12) . 8_665 ?
N4 Zn1 N4 92.19(15) 8_665 . ?
C1 N1 Zn1 129.6(3) . . ?
C1 N1 C5 117.4(4) . . ?
C5 N1 Zn1 113.0(3) . . ?
N3 N2 Zn1 118.2(2) . . ?
C6 N2 Zn1 119.2(3) . . ?
C6 N2 N3 122.4(3) . . ?
N2 N3 H3 122.7 . . ?
C7 N3 N2 114.6(3) . . ?
C7 N3 H3 122.7 . . ?
C7 N4 Zn1 114.8(2) . . ?
C8 N4 Zn1 127.9(2) . . ?
C8 N4 C7 116.7(3) . . ?
N1 C1 Br1 116.6(3) . . ?
N1 C1 C2 125.2(5) . . ?
C2 C1 Br1 118.2(4) . . ?
C1 C2 H2 121.0 . . ?
C3 C2 C1 118.1(5) . . ?
C3 C2 H2 121.0 . . ?
C2 C3 H3A 120.6 . . ?
C2 C3 C4 118.9(5) . . ?
C4 C3 H3A 120.6 . . ?
C3 C4 H4 120.4 . . ?
C5 C4 C3 119.2(5) . . ?
C5 C4 H4 120.4 . . ?
N1 C5 C4 121.2(4) . . ?
N1 C5 C6 116.6(3) . . ?
C4 C5 C6 122.1(4) . . ?
N2 C6 C5 116.9(3) . . ?
N2 C6 H6 121.5 . . ?
C5 C6 H6 121.5 . . ?
N3 C7 N4 118.2(3) . . ?
N3 C7 C9 121.3(3) . . ?
N4 C7 C9 120.4(3) . . ?
N4 C8 N4 126.7(4) . 13_755 ?
N4 C8 H8 116.6 13_755 . ?
N4 C8 H8 116.6 . . ?
C7 C9 C7 119.0(4) 13_755 . ?
C7 C9 H9 120.5 13_755 . ?
C7 C9 H9 120.5 . . ?
O2 Cl1 O2 113.5(6) . 15_565 ?
O2 Cl1 O3 102.1(4) 15_565 . ?
O2 Cl1 O3 102.1(4) . . ?
O4 Cl1 O2 115.6(3) . . ?
O4 Cl1 O2 115.6(3) . 15_565 ?
O4 Cl1 O3 105.6(7) . . ?
H1 O1 H1 130.1 . 15_565 ?
C10 O1 H1 112.20(13) . 15_565 ?
C10 O1 H1 112.2 . . ?
O1 C10 H10A 109.6 . . ?
O1 C10 H10B 109.6 . . ?
O1 C10 H10C 109.6 . . ?
H10A C10 H10B 109.4 . . ?
H10A C10 H10C 109.4 . . ?
H10B C10 H10C 109.4 . . ?

loop_
_geom_bond_atom_site_label_1
_geom_bond_atom_site_label_2
_geom_bond_distance
_geom_bond_site_symmetry_2
_geom_bond_publ_flag
Br1 C1 1.885(5) . ?
Zn1 N1 2.213(3) . ?
Zn1 N1 2.213(3) 8_665 ?
Zn1 N2 2.119(3) . ?
Zn1 N2 2.119(3) 8_665 ?
Zn1 N4 2.147(3) 8_665 ?
Zn1 N4 2.147(3) . ?
N1 C1 1.325(6) . ?
N1 C5 1.352(5) . ?
N2 N3 1.355(4) . ?
N2 C6 1.271(5) . ?
N3 H3 0.8800 . ?
N3 C7 1.341(5) . ?
N4 C7 1.365(4) . ?
N4 C8 1.336(3) . ?
C1 C2 1.375(7) . ?
C2 H2 0.9500 . ?
C2 C3 1.352(9) . ?
C3 H3A 0.9500 . ?
C3 C4 1.412(8) . ?
C4 H4 0.9500 . ?
C4 C5 1.388(6) . ?
C5 C6 1.430(6) . ?
C6 H6 0.9500 . ?
C7 C9 1.388(4) . ?
C8 H8 0.9500 . ?
C9 H9 0.9500 . ?
Cl1 O2 1.371(5) 15_565 ?
Cl1 O2 1.371(5) . ?
Cl1 O3 1.488(11) . ?
Cl1 O4 1.300(6) . ?
O1 H1 0.8501 15_565 ?
O1 H1 0.8501 . ?
O1 C10 1.354(8) . ?
C10 H10A 0.9810 . ?
C10 H10B 0.9810 . ?
C10 H10C 0.9810 . ?

loop_
_geom_torsion_atom_site_label_1
_geom_torsion_atom_site_label_2
_geom_torsion_atom_site_label_3
_geom_torsion_atom_site_label_4
_geom_torsion
_geom_torsion_site_symmetry_1
_geom_torsion_site_symmetry_2
_geom_torsion_site_symmetry_3
_geom_torsion_site_symmetry_4
_geom_torsion_publ_flag
Br1 C1 C2 C3 -177.2(5) . . . . ?
Zn1 N1 C1 Br1 -1.9(6) . . . . ?
Zn1 N1 C1 C2 179.1(4) . . . . ?
Zn1 N1 C5 C4 179.2(4) . . . . ?
Zn1 N1 C5 C6 -0.4(5) . . . . ?
Zn1 N2 N3 C7 -3.9(4) . . . . ?
Zn1 N2 C6 C5 3.4(5) . . . . ?
Zn1 N4 C7 N3 8.2(4) . . . . ?
Zn1 N4 C7 C9 -172.1(3) . . . . ?
Zn1 N4 C8 N4 170.1(3) . . . 13_755 ?
N1 C1 C2 C3 1.8(10) . . . . ?
N1 C5 C6 N2 -1.9(6) . . . . ?
N2 N3 C7 N4 -3.0(5) . . . . ?
N2 N3 C7 C9 177.3(4) . . . . ?
N3 N2 C6 C5 179.4(3) . . . . ?
N3 C7 C9 C7 -179.3(3) . . . 13_755 ?
N4 C7 C9 C7 1.1(7) . . . 13_755 ?
C1 N1 C5 C4 -0.2(6) . . . . ?
C1 N1 C5 C6 -179.8(4) . . . . ?
C1 C2 C3 C4 -0.3(10) . . . . ?
C2 C3 C4 C5 -1.3(9) . . . . ?
C3 C4 C5 N1 1.6(8) . . . . ?
C3 C4 C5 C6 -178.8(5) . . . . ?
C4 C5 C6 N2 178.4(4) . . . . ?
C5 N1 C1 Br1 177.4(3) . . . . ?
C5 N1 C1 C2 -1.6(8) . . . . ?
C6 N2 N3 C7 -179.9(4) . . . . ?
C7 N4 C8 N4 -0.5(7) . . . 13_755 ?
C8 N4 C7 N3 -180.0(4) . . . . ?
C8 N4 C7 C9 -0.3(5) . . . . ?

loop_
_smtbx_masks_void_nr
_smtbx_masks_void_average_x
_smtbx_masks_void_average_y
_smtbx_masks_void_average_z
_smtbx_masks_void_volume
_smtbx_masks_void_count_electrons
_smtbx_masks_void_content
1 -0.843 -0.084 -0.345 2220.1 234.1 '4CH3OH, 4H2O'
2 0.250 0.750 0.750 20.0 5.5 0.5H2O
3 0.750 0.250 0.250 20.0 5.5 0.5H2O
